data_2226541
loop_
_publ_author_name
'Arshad, Afsheen'
'Osman, Hasnah'
'Lam, Chan Kit'
'Quah, Ching Kheng'
'Fun, Hoong-Kun'

_publ_section_title
;
 (<i>Z</i>)-3-(2-{2-[1-(4-Hydroxyphenyl)ethylidene]hydrazin-1-yl}-1,3-thiazol-4-yl)-2<i>H</i>-chromen-2-one
;
_journal_coeditor_code IS2557
_journal_issue 7
_journal_name_full 'Acta Crystallographica Section E'
_journal_page_first o1632
_journal_page_last o1633
_journal_paper_doi 10.1107/S1600536810021604
_journal_volume 66
_journal_year 2010
_chemical_formula_iupac 'C20 H15 N3 O3 S'
_chemical_formula_moiety 'C20 H15 N3 O3 S'
_chemical_formula_sum 'C20 H15 N3 O3 S'
_chemical_formula_weight 377.41
_chemical_name_systematic
;
(<i>Z</i>)-3-(2-{2-[1-(4-Hydroxyphenyl)ethylidene]hydrazin-1-yl}-1,3-
thiazol-4-yl)-2<i>H</i>-chromen-2-one
;
_space_group_IT_number 14
_symmetry_cell_setting monoclinic
_symmetry_space_group_name_Hall '-P 2ybc'
_symmetry_space_group_name_H-M 'P 1 21/c 1'
_atom_sites_solution_hydrogens geom
_atom_sites_solution_primary direct
_atom_sites_solution_secondary difmap
_audit_creation_method SHELXL-97
_cell_angle_alpha 90.00
_cell_angle_beta 104.657(3)
_cell_angle_gamma 90.00
_cell_formula_units_Z 4
_cell_length_a 9.1117(16)
_cell_length_b 16.225(3)
_cell_length_c 12.113(2)
_cell_measurement_reflns_used 2347
_cell_measurement_temperature 100
_cell_measurement_theta_max 27.31
_cell_measurement_theta_min 2.81
_cell_volume 1732.5(5)
_computing_cell_refinement 'SAINT (Bruker, 2009)'
_computing_data_collection 'APEX2 (Bruker, 2009)'
_computing_data_reduction 'SAINT (Bruker, 2009)'
_computing_molecular_graphics 'SHELXTL (Sheldrick, 2008)'
_computing_publication_material
;
SHELXTL (Sheldrick, 2008) and PLATON (Spek, 2009)
;
_computing_structure_refinement 'SHELXTL (Sheldrick, 2008)'
_computing_structure_solution 'SHELXTL (Sheldrick, 2008)'
_diffrn_ambient_temperature 100
_diffrn_measured_fraction_theta_full 0.996
_diffrn_measured_fraction_theta_max 0.996
_diffrn_measurement_device_type
;
Bruker SMART APEXII DUO CCD area-detector diffractometer
;
_diffrn_measurement_method '\f and \w scans'
_diffrn_radiation_monochromator graphite
_diffrn_radiation_source 'fine-focus sealed tube'
_diffrn_radiation_type MoK\a
_diffrn_radiation_wavelength 0.71073
_diffrn_reflns_av_R_equivalents 0.0603
_diffrn_reflns_av_sigmaI/netI 0.0542
_diffrn_reflns_limit_h_max 11
_diffrn_reflns_limit_h_min -11
_diffrn_reflns_limit_k_max 21
_diffrn_reflns_limit_k_min -21
_diffrn_reflns_limit_l_max 15
_diffrn_reflns_limit_l_min -15
_diffrn_reflns_number 16535
_diffrn_reflns_theta_full 27.50
_diffrn_reflns_theta_max 27.50
_diffrn_reflns_theta_min 2.14
_diffrn_standards_number 0
_exptl_absorpt_coefficient_mu 0.214
_exptl_absorpt_correction_T_max 0.9896
_exptl_absorpt_correction_T_min 0.9223
_exptl_absorpt_correction_type multi-scan
_exptl_absorpt_process_details '(<i>SADABS</i>; Bruker, 2009)'
_exptl_crystal_colour yellow
_exptl_crystal_density_diffrn 1.447
_exptl_crystal_density_method 'not measured'
_exptl_crystal_description needle
_exptl_crystal_F_000 784
_exptl_crystal_size_max 0.384
_exptl_crystal_size_mid 0.06
_exptl_crystal_size_min 0.049
_refine_diff_density_max 0.397
_refine_diff_density_min -0.408
_refine_ls_extinction_method none
_refine_ls_goodness_of_fit_ref 1.099
_refine_ls_hydrogen_treatment mixed
_refine_ls_matrix_type full
_refine_ls_number_parameters 253
_refine_ls_number_reflns 3957
_refine_ls_number_restraints 0
_refine_ls_restrained_S_all 1.099
_refine_ls_R_factor_all 0.0690
_refine_ls_R_factor_gt 0.0448
_refine_ls_shift/su_max 0.001
_refine_ls_shift/su_mean 0.000
_refine_ls_structure_factor_coef Fsqd
_refine_ls_weighting_details 'calc w=1/[\s^2^(Fo^2^)+(0.0927P)^2^+0.0000P] where P=(Fo^2^+2Fc^2^)/3'
_refine_ls_weighting_scheme calc
_refine_ls_wR_factor_gt 0.1224
_refine_ls_wR_factor_ref 0.1607
_reflns_number_gt 2932
_reflns_number_total 3957
_reflns_threshold_expression I>2\s(I)
_cod_data_source_file is2557.cif
_cod_data_source_block I
_cod_original_sg_symbol_H-M 'P 21/c'
_cod_database_code 2226541
_cod_database_fobs_code 2226541

loop_
_symmetry_equiv_pos_as_xyz
'x, y, z'
'-x, y+1/2, -z+1/2'
'-x, -y, -z'
'x, -y-1/2, z-1/2'

loop_
_atom_site_type_symbol
_atom_site_label
_atom_site_fract_x
_atom_site_fract_y
_atom_site_fract_z
_atom_site_U_iso_or_equiv
_atom_site_adp_type
_atom_site_calc_flag
_atom_site_refinement_flags
_atom_site_occupancy
_atom_site_disorder_assembly
_atom_site_disorder_group
S S1 0.38934(7) 0.12646(3) 0.08727(5) 0.01862(18) Uani d . 1 . .
O O1 -0.03963(18) -0.12925(9) 0.20648(14) 0.0161(4) Uani d . 1 . .
O O2 0.05580(19) -0.00659(10) 0.25771(15) 0.0200(4) Uani d . 1 . .
O O3 0.8063(2) 0.48865(10) -0.15666(16) 0.0223(4) Uani d . 1 . .
N N1 0.2563(2) -0.00002(11) -0.02742(17) 0.0157(4) Uani d . 1 . .
N N2 0.4034(2) 0.07847(12) -0.12284(19) 0.0180(4) Uani d . 1 . .
N N3 0.4819(2) 0.15129(11) -0.11761(17) 0.0153(4) Uani d . 1 . .
C C1 0.0479(3) -0.06337(13) 0.1917(2) 0.0155(5) Uani d . 1 . .
C C2 -0.0638(2) -0.19722(13) 0.1346(2) 0.0148(5) Uani d . 1 . .
C C3 -0.1574(3) -0.25933(14) 0.1574(2) 0.0181(5) Uani d . 1 . .
H H3A -0.2042 -0.2544 0.2170 0.022 Uiso calc R 1 . .
C C4 -0.1785(3) -0.32860(14) 0.0888(2) 0.0198(5) Uani d . 1 . .
H H4A -0.2406 -0.3708 0.1025 0.024 Uiso calc R 1 . .
C C5 -0.1085(3) -0.33653(14) -0.0009(2) 0.0212(5) Uani d . 1 . .
H H5A -0.1237 -0.3838 -0.0458 0.025 Uiso calc R 1 . .
C C6 -0.0166(3) -0.27378(14) -0.0225(2) 0.0190(5) Uani d . 1 . .
H H6A 0.0295 -0.2789 -0.0825 0.023 Uiso calc R 1 . .
C C7 0.0075(2) -0.20265(13) 0.0454(2) 0.0152(5) Uani d . 1 . .
C C8 0.1015(3) -0.13536(13) 0.0300(2) 0.0147(5) Uani d . 1 . .
H H8A 0.1499 -0.1381 -0.0289 0.018 Uiso calc R 1 . .
C C9 0.1230(2) -0.06783(13) 0.0976(2) 0.0146(5) Uani d . 1 . .
C C10 0.2180(2) 0.00109(13) 0.07732(19) 0.0138(5) Uani d . 1 . .
C C11 0.2764(3) 0.06418(14) 0.1475(2) 0.0194(5) Uani d . 1 . .
H H11A 0.2582 0.0730 0.2188 0.023 Uiso calc R 1 . .
C C12 0.3457(2) 0.06236(13) -0.0311(2) 0.0151(5) Uani d . 1 . .
C C13 0.5341(3) 0.17206(13) -0.2030(2) 0.0160(5) Uani d . 1 . .
C C14 0.6101(2) 0.25398(13) -0.1918(2) 0.0150(5) Uani d . 1 . .
C C15 0.5766(3) 0.31265(14) -0.1168(2) 0.0184(5) Uani d . 1 . .
H H15A 0.5077 0.2996 -0.0745 0.022 Uiso calc R 1 . .
C C16 0.6444(3) 0.38995(14) -0.1045(2) 0.0207(5) Uani d . 1 . .
H H16A 0.6213 0.4280 -0.0541 0.025 Uiso calc R 1 . .
C C17 0.7469(3) 0.41031(13) -0.1679(2) 0.0177(5) Uani d . 1 . .
C C18 0.7836(3) 0.35256(13) -0.2415(2) 0.0159(5) Uani d . 1 . .
H H18A 0.8541 0.3655 -0.2826 0.019 Uiso calc R 1 . .
C C19 0.7150(3) 0.27562(13) -0.2536(2) 0.0166(5) Uani d . 1 . .
H H19A 0.7392 0.2377 -0.3038 0.020 Uiso calc R 1 . .
C C20 0.5172(3) 0.12174(14) -0.3094(2) 0.0208(5) Uani d . 1 . .
H H20A 0.4122 0.1084 -0.3403 0.031 Uiso calc R 1 . .
H H20B 0.5749 0.0718 -0.2914 0.031 Uiso calc R 1 . .
H H20C 0.5537 0.1528 -0.3644 0.031 Uiso calc R 1 . .
H H12N 0.364(3) 0.0512(15) -0.186(2) 0.016(7) Uiso d . 1 . .
H H13O 0.894(4) 0.491(2) -0.176(3) 0.060(11) Uiso d . 1 . .

loop_
_atom_site_aniso_label
_atom_site_aniso_U_11
_atom_site_aniso_U_22
_atom_site_aniso_U_33
_atom_site_aniso_U_12
_atom_site_aniso_U_13
_atom_site_aniso_U_23
S1 0.0201(3) 0.0173(3) 0.0188(3) -0.0056(2) 0.0057(3) -0.0023(2)
O1 0.0168(8) 0.0155(8) 0.0185(9) -0.0017(6) 0.0093(7) -0.0006(6)
O2 0.0204(9) 0.0213(8) 0.0198(9) -0.0021(6) 0.0081(8) -0.0047(7)
O3 0.0233(10) 0.0163(8) 0.0321(11) -0.0043(7) 0.0162(9) -0.0022(7)
N1 0.0157(10) 0.0157(9) 0.0173(11) -0.0020(7) 0.0070(9) 0.0005(7)
N2 0.0210(11) 0.0158(9) 0.0193(12) -0.0052(8) 0.0089(9) -0.0005(8)
N3 0.0126(9) 0.0149(9) 0.0176(11) -0.0022(7) 0.0023(8) 0.0020(7)
C1 0.0134(11) 0.0169(10) 0.0156(12) 0.0005(8) 0.0024(9) 0.0012(9)
C2 0.0131(11) 0.0149(10) 0.0152(12) 0.0017(8) 0.0016(9) 0.0007(8)
C3 0.0165(11) 0.0222(11) 0.0162(12) 0.0000(9) 0.0053(10) 0.0032(9)
C4 0.0169(12) 0.0190(11) 0.0236(14) -0.0052(9) 0.0050(10) 0.0024(9)
C5 0.0224(13) 0.0186(11) 0.0213(14) -0.0040(9) 0.0033(11) -0.0030(10)
C6 0.0200(12) 0.0212(11) 0.0162(13) -0.0018(9) 0.0055(10) -0.0020(9)
C7 0.0141(11) 0.0162(10) 0.0143(12) 0.0013(8) 0.0017(9) 0.0010(8)
C8 0.0144(11) 0.0188(11) 0.0114(12) 0.0017(8) 0.0041(9) 0.0018(8)
C9 0.0122(11) 0.0164(10) 0.0161(12) 0.0010(8) 0.0054(9) 0.0020(9)
C10 0.0109(11) 0.0170(10) 0.0127(12) 0.0016(8) 0.0018(9) 0.0028(8)
C11 0.0227(12) 0.0187(11) 0.0194(13) -0.0024(9) 0.0100(11) 0.0000(9)
C12 0.0129(11) 0.0161(10) 0.0159(12) 0.0014(8) 0.0029(9) 0.0017(9)
C13 0.0129(11) 0.0174(11) 0.0178(13) 0.0009(8) 0.0041(10) 0.0027(9)
C14 0.0127(11) 0.0179(11) 0.0140(12) 0.0011(8) 0.0027(9) 0.0037(9)
C15 0.0174(12) 0.0202(11) 0.0207(13) -0.0025(9) 0.0106(10) 0.0015(9)
C16 0.0243(13) 0.0168(11) 0.0246(14) -0.0010(9) 0.0127(12) -0.0037(9)
C17 0.0183(12) 0.0125(10) 0.0233(14) -0.0009(8) 0.0073(10) 0.0027(9)
C18 0.0139(11) 0.0193(11) 0.0162(12) 0.0004(8) 0.0067(10) 0.0028(9)
C19 0.0166(11) 0.0188(11) 0.0149(12) 0.0033(8) 0.0049(10) 0.0015(9)
C20 0.0208(12) 0.0223(12) 0.0198(13) -0.0039(9) 0.0061(11) -0.0015(10)

loop_
_atom_type_symbol
_atom_type_description
_atom_type_scat_dispersion_real
_atom_type_scat_dispersion_imag
_atom_type_scat_source
C C 0.0033 0.0016 'International Tables Vol C Tables 4.2.6.8 and 6.1.1.4'
H H 0.0000 0.0000 'International Tables Vol C Tables 4.2.6.8 and 6.1.1.4'
N N 0.0061 0.0033 'International Tables Vol C Tables 4.2.6.8 and 6.1.1.4'
O O 0.0106 0.0060 'International Tables Vol C Tables 4.2.6.8 and 6.1.1.4'
S S 0.1246 0.1234 'International Tables Vol C Tables 4.2.6.8 and 6.1.1.4'

loop_
_geom_angle_atom_site_label_1
_geom_angle_atom_site_label_2
_geom_angle_atom_site_label_3
_geom_angle_site_symmetry_1
_geom_angle_site_symmetry_3
_geom_angle
_geom_angle_publ_flag
C11 S1 C12 . . 87.85(11) ?
C1 O1 C2 . . 122.81(18) ?
C17 O3 H13O . . 112(2) ?
C12 N1 C10 . . 108.79(19) ?
C12 N2 N3 . . 115.41(19) ?
C12 N2 H12N . . 117.1(17) ?
N3 N2 H12N . . 124.5(17) ?
C13 N3 N2 . . 118.8(2) ?
O2 C1 O1 . . 116.5(2) ?
O2 C1 C9 . . 126.0(2) ?
O1 C1 C9 . . 117.55(19) ?
O1 C2 C3 . . 117.3(2) ?
O1 C2 C7 . . 120.29(19) ?
C3 C2 C7 . . 122.4(2) ?
C4 C3 C2 . . 117.9(2) ?
C4 C3 H3A . . 121.1 ?
C2 C3 H3A . . 121.1 ?
C3 C4 C5 . . 121.4(2) ?
C3 C4 H4A . . 119.3 ?
C5 C4 H4A . . 119.3 ?
C6 C5 C4 . . 119.7(2) ?
C6 C5 H5A . . 120.1 ?
C4 C5 H5A . . 120.1 ?
C5 C6 C7 . . 120.5(2) ?
C5 C6 H6A . . 119.8 ?
C7 C6 H6A . . 119.8 ?
C2 C7 C6 . . 118.1(2) ?
C2 C7 C8 . . 117.6(2) ?
C6 C7 C8 . . 124.3(2) ?
C9 C8 C7 . . 122.7(2) ?
C9 C8 H8A . . 118.7 ?
C7 C8 H8A . . 118.7 ?
C8 C9 C1 . . 119.0(2) ?
C8 C9 C10 . . 121.0(2) ?
C1 C9 C10 . . 120.02(19) ?
C11 C10 N1 . . 115.6(2) ?
C11 C10 C9 . . 128.6(2) ?
N1 C10 C9 . . 115.73(19) ?
C10 C11 S1 . . 110.99(18) ?
C10 C11 H11A . . 124.5 ?
S1 C11 H11A . . 124.5 ?
N1 C12 N2 . . 123.1(2) ?
N1 C12 S1 . . 116.75(18) ?
N2 C12 S1 . . 120.13(17) ?
N3 C13 C14 . . 114.7(2) ?
N3 C13 C20 . . 124.7(2) ?
C14 C13 C20 . . 120.6(2) ?
C19 C14 C15 . . 117.8(2) ?
C19 C14 C13 . . 122.7(2) ?
C15 C14 C13 . . 119.5(2) ?
C16 C15 C14 . . 121.3(2) ?
C16 C15 H15A . . 119.4 ?
C14 C15 H15A . . 119.4 ?
C15 C16 C17 . . 119.8(2) ?
C15 C16 H16A . . 120.1 ?
C17 C16 H16A . . 120.1 ?
O3 C17 C16 . . 117.8(2) ?
O3 C17 C18 . . 122.3(2) ?
C16 C17 C18 . . 119.8(2) ?
C19 C18 C17 . . 120.0(2) ?
C19 C18 H18A . . 120.0 ?
C17 C18 H18A . . 120.0 ?
C18 C19 C14 . . 121.3(2) ?
C18 C19 H19A . . 119.4 ?
C14 C19 H19A . . 119.4 ?
C13 C20 H20A . . 109.5 ?
C13 C20 H20B . . 109.5 ?
H20A C20 H20B . . 109.5 ?
C13 C20 H20C . . 109.5 ?
H20A C20 H20C . . 109.5 ?
H20B C20 H20C . . 109.5 ?

loop_
_geom_bond_atom_site_label_1
_geom_bond_atom_site_label_2
_geom_bond_site_symmetry_2
_geom_bond_distance
_geom_bond_publ_flag
S1 C11 . 1.730(2) ?
S1 C12 . 1.735(2) ?
O1 C1 . 1.372(3) ?
O1 C2 . 1.388(3) ?
O2 C1 . 1.210(3) ?
O3 C17 . 1.375(3) ?
O3 H13O . 0.89(4) ?
N1 C12 . 1.307(3) ?
N1 C10 . 1.399(3) ?
N2 C12 . 1.369(3) ?
N2 N3 . 1.374(3) ?
N2 H12N . 0.88(3) ?
N3 C13 . 1.288(3) ?
C1 C9 . 1.471(3) ?
C2 C3 . 1.393(3) ?
C2 C7 . 1.397(3) ?
C3 C4 . 1.382(3) ?
C3 H3A . 0.9300 ?
C4 C5 . 1.397(3) ?
C4 H4A . 0.9300 ?
C5 C6 . 1.385(3) ?
C5 H5A . 0.9300 ?
C6 C7 . 1.402(3) ?
C6 H6A . 0.9300 ?
C7 C8 . 1.429(3) ?
C8 C9 . 1.352(3) ?
C8 H8A . 0.9300 ?
C9 C10 . 1.472(3) ?
C10 C11 . 1.351(3) ?
C11 H11A . 0.9300 ?
C13 C14 . 1.489(3) ?
C13 C20 . 1.500(3) ?
C14 C19 . 1.400(3) ?
C14 C15 . 1.401(3) ?
C15 C16 . 1.389(3) ?
C15 H15A . 0.9300 ?
C16 C17 . 1.391(3) ?
C16 H16A . 0.9300 ?
C17 C18 . 1.391(3) ?
C18 C19 . 1.387(3) ?
C18 H18A . 0.9300 ?
C19 H19A . 0.9300 ?
C20 H20A . 0.9600 ?
C20 H20B . 0.9600 ?
C20 H20C . 0.9600 ?

loop_
_geom_hbond_atom_site_label_D
_geom_hbond_atom_site_label_H
_geom_hbond_atom_site_label_A
_geom_hbond_site_symmetry_A
_geom_hbond_distance_DH
_geom_hbond_distance_HA
_geom_hbond_distance_DA
_geom_hbond_angle_DHA
_geom_hbond_publ_flag
N2 H12N O3 2_644 0.88(2) 2.36(2) 3.213(3) 164(2) yes
O3 H13O O2 4_665 0.89(4) 1.87(4) 2.743(3) 169(3) yes
C5 H5A O3 1_445 0.9300 2.4600 3.386(3) 173.00 yes
C11 H11A O2 . 0.9300 2.3900 2.915(3) 115.00 yes

loop_
_geom_torsion_atom_site_label_1
_geom_torsion_atom_site_label_2
_geom_torsion_atom_site_label_3
_geom_torsion_atom_site_label_4
_geom_torsion_site_symmetry_1
_geom_torsion_site_symmetry_2
_geom_torsion_site_symmetry_3
_geom_torsion_site_symmetry_4
_geom_torsion
_geom_torsion_publ_flag
C12 N2 N3 C13 . . . . -177.2(2) ?
C2 O1 C1 O2 . . . . 177.4(2) ?
C2 O1 C1 C9 . . . . -2.4(3) ?
C1 O1 C2 C3 . . . . -178.8(2) ?
C1 O1 C2 C7 . . . . 2.9(3) ?
O1 C2 C3 C4 . . . . -177.9(2) ?
C7 C2 C3 C4 . . . . 0.3(4) ?
C2 C3 C4 C5 . . . . 0.0(4) ?
C3 C4 C5 C6 . . . . -0.4(4) ?
C4 C5 C6 C7 . . . . 0.4(4) ?
O1 C2 C7 C6 . . . . 177.9(2) ?
C3 C2 C7 C6 . . . . -0.3(3) ?
O1 C2 C7 C8 . . . . -1.6(3) ?
C3 C2 C7 C8 . . . . -179.8(2) ?
C5 C6 C7 C2 . . . . -0.1(3) ?
C5 C6 C7 C8 . . . . 179.4(2) ?
C2 C7 C8 C9 . . . . -0.1(3) ?
C6 C7 C8 C9 . . . . -179.6(2) ?
C7 C8 C9 C1 . . . . 0.5(3) ?
C7 C8 C9 C10 . . . . -178.6(2) ?
O2 C1 C9 C8 . . . . -179.2(2) ?
O1 C1 C9 C8 . . . . 0.7(3) ?
O2 C1 C9 C10 . . . . -0.1(4) ?
O1 C1 C9 C10 . . . . 179.81(19) ?
C12 N1 C10 C11 . . . . 1.2(3) ?
C12 N1 C10 C9 . . . . -177.19(19) ?
C8 C9 C10 C11 . . . . -165.2(2) ?
C1 C9 C10 C11 . . . . 15.7(4) ?
C8 C9 C10 N1 . . . . 12.9(3) ?
C1 C9 C10 N1 . . . . -166.16(19) ?
N1 C10 C11 S1 . . . . -1.4(3) ?
C9 C10 C11 S1 . . . . 176.69(18) ?
C12 S1 C11 C10 . . . . 0.95(18) ?
C10 N1 C12 N2 . . . . 180.0(2) ?
C10 N1 C12 S1 . . . . -0.4(2) ?
N3 N2 C12 N1 . . . . 173.3(2) ?
N3 N2 C12 S1 . . . . -6.3(3) ?
C11 S1 C12 N1 . . . . -0.31(19) ?
C11 S1 C12 N2 . . . . 179.3(2) ?
N2 N3 C13 C14 . . . . 176.85(19) ?
N2 N3 C13 C20 . . . . -0.7(3) ?
N3 C13 C14 C19 . . . . 158.3(2) ?
C20 C13 C14 C19 . . . . -24.1(3) ?
N3 C13 C14 C15 . . . . -21.8(3) ?
C20 C13 C14 C15 . . . . 155.9(2) ?
C19 C14 C15 C16 . . . . 0.4(4) ?
C13 C14 C15 C16 . . . . -179.6(2) ?
C14 C15 C16 C17 . . . . 0.4(4) ?
C15 C16 C17 O3 . . . . 177.3(2) ?
C15 C16 C17 C18 . . . . -1.4(4) ?
O3 C17 C18 C19 . . . . -177.0(2) ?
C16 C17 C18 C19 . . . . 1.6(4) ?
C17 C18 C19 C14 . . . . -0.9(4) ?
C15 C14 C19 C18 . . . . -0.1(3) ?
C13 C14 C19 C18 . . . . 179.8(2) ?

loop_
_cod_related_entry_id
_cod_related_entry_database
_cod_related_entry_code
1 ChemSpider 24745259
